data_4345993
loop_
_publ_author_name
'Nateghi, Bahareh'
'Domasevitch, Kostiantyn V.'
'Bul\'anek, Roman'
'Janiak, Christoph'
'Boldog, Ishtvan'

_publ_section_title
;
 Ligand Excess &quot;Inverse-Defected&quot; Zr<sub>6</sub> Tetrahedral
 Tetracarboxylate Framework and Its Thermal Transformation.
;
_journal_issue 19
_journal_name_full 'Inorganic chemistry'
_journal_page_first 12786
_journal_page_last 12797
_journal_paper_doi 10.1021/acs.inorgchem.9b01721
_journal_volume 58
_journal_year 2019
_chemical_formula_sum 'C80 H64 O32 Zr12.8'
_chemical_formula_weight 2705
_space_group_IT_number 87
_space_group_name_Hall '-I 4'
_space_group_name_H-M_alt 'I 4/m'
_symmetry_cell_setting tetragonal
_symmetry_Int_Tables_number 87
_symmetry_space_group_name_Hall '-I 4'
_symmetry_space_group_name_H-M 'I 4/m'
_audit_creation_method 'Jana2006 Version : 25/10/2015'
_cell_angle_alpha 90
_cell_angle_beta 90
_cell_angle_gamma 90
_cell_formula_units_Z 2
_cell_length_a 17.9142
_cell_length_b 17.9142
_cell_length_c 31.5291
_cell_measurement_temperature 293
_cell_volume 10118.273
_diffrn_ambient_temperature 293
_diffrn_radiation_probe x-ray
_diffrn_radiation_wavelength 1.54051
_exptl_absorpt_coefficient_mu 5.546
_exptl_crystal_density_diffrn 0.8878
_exptl_crystal_F_000 2624
_pd_instr_location ' ?'
_pd_meas_2theta_range_max 20.007
_pd_meas_2theta_range_min 3.016
_pd_meas_number_of_points 439
_pd_proc_2theta_range_max 20.007
_pd_proc_2theta_range_min 3.016
_pd_proc_ls_background_function '9 Legendre polynoms'
_pd_proc_ls_pref_orient_corr none
_pd_proc_ls_profile_function Lorentzian
_pd_proc_ls_prof_R_factor 0.1189
_pd_proc_ls_prof_wR_expected 0.0195
_pd_proc_ls_prof_wR_factor 0.1502
_refine_ls_goodness_of_fit_all 7.72
_refine_ls_hydrogen_treatment constr
_refine_ls_number_constraints 104
_refine_ls_number_parameters 10
_refine_ls_number_restraints 0
_refine_ls_R_factor_all 0.1553
_refine_ls_R_factor_gt 0.1553
_refine_ls_shift/su_max 0.0009
_refine_ls_shift/su_mean 0.0001
_refine_ls_weighting_scheme sigma
_refine_ls_wR_factor_all 0.2065
_refine_ls_wR_factor_gt 0.2065
_cod_data_source_file ic9b01721_si_002.cif
_cod_data_source_block 2_Guest__Rietveld_with_Zr_modelled_guests
_cod_depositor_comments
;
The following automatic conversions were performed:

'_diffrn_radiation_probe' value 'X-ray' changed to 'x-ray' according
to
/home/data/users/saulius/crontab/automatic-downloads/current/ACS/lib/dictionaries/cif_core.dic
dictionary named 'cif_core.dic' version 2.4.2 from 2011-04-26.

Automatic conversion script
Id: cif_fix_values 4973 2017-02-22 13:04:09Z antanas 
;
_cod_original_cell_volume 10118.3
_cod_database_code 4345993

loop_
_space_group_symop_id
_space_group_symop_operation_xyz
1 x,y,z
2 -x,-y,z
3 -y,x,z
4 y,-x,z
5 -x,-y,-z
6 x,y,-z
7 y,-x,-z
8 -y,x,-z
9 x+1/2,y+1/2,z+1/2
10 -x+1/2,-y+1/2,z+1/2
11 -y+1/2,x+1/2,z+1/2
12 y+1/2,-x+1/2,z+1/2
13 -x+1/2,-y+1/2,-z+1/2
14 x+1/2,y+1/2,-z+1/2
15 y+1/2,-x+1/2,-z+1/2
16 -y+1/2,x+1/2,-z+1/2

loop_
_atom_site_label
_atom_site_type_symbol
_atom_site_fract_x
_atom_site_fract_y
_atom_site_fract_z
_atom_site_adp_type
_atom_site_U_iso_or_equiv
_atom_site_site_symmetry_multiplicity
_atom_site_occupancy
_atom_site_calc_flag
C1 C 0.1727 0.0456 0.1014 Uiso 0.05 16 1 d
C2 C 0.2356 0.03579 0.13476 Uiso 0.05 16 1 d
C3 C 0.22071 0.02265 0.17742 Uiso 0.05 16 1 d
C4 C 0.28174 0.01339 0.20559 Uiso 0.05 16 1 d
C5 C 0.35789 0.01735 0.19118 Uiso 0.05 16 1 d
C6 C 0.37293 0.03062 0.1486 Uiso 0.05 16 1 d
C7 C 0.31178 0.03985 0.12033 Uiso 0.05 16 1 d
C8 C 0.4257 0.00733 0.22168 Uiso 0.05 16 1 d
C9 C 0.42197 -0.06342 0.25053 Uiso 0.05 16 1 d
H9a H 0.37795 -0.05834 0.2684 Uiso 0.06 16 1 d
H9b H 0.41635 -0.10814 0.23323 Uiso 0.06 16 1 d
C10 C 0.5 0 0.1952 Uiso 0.05 8 2 d
H10a H 0.49559 -0.04472 0.17779 Uiso 0.06 16 1 d
H10b H 0.50441 0.04472 0.17779 Uiso 0.06 16 1 d
H3 H 0.16865 0.01989 0.18723 Uiso 0.05 16 1 d
H4 H 0.27156 0.00428 0.23482 Uiso 0.05 16 1 d
H6 H 0.42497 0.03332 0.13869 Uiso 0.05 16 1 d
H7 H 0.32203 0.04883 0.09113 Uiso 0.05 16 1 d
O1a O -0.076 0.0387 0.0328 Uiso 0.05 16 0.5 d
O1b O -0.1056 0.0536 0.042 Uiso 0.05 16 0.5 d
O2 O 0.1046 0.0307 0.1134 Uiso 0.05 16 1 d
O3 O 0.1929 0.0622 0.0647 Uiso 0.05 16 1 d
O4 O 0.1922 0.1605 0 Uiso 0.05 8 1 d
O5 O 0.2496 -0.0179 0 Uiso 0.05 8 1 d
Zr1 Zr 0 0 0.0777 Uiso 0.05 4 1 d
Zr2 Zr 0.138 0.0456 0 Uiso 0.05 8 1 d
Zr11 Zr 0.5 0 0 Uiso 0.05 4 1 d
Zr12 Zr 0.4 0 0 Uiso 0.05 8 1 d
Zr13 Zr 0.5 0.1 0 Uiso 0.05 8 0.2 d

loop_
_atom_type_symbol
_atom_type_scat_dispersion_real
_atom_type_scat_dispersion_imag
_atom_type_scat_source
C 0.0191 0.0095 'International Tables Vol C tables 4.2.6.8 and 6.1.1.1'
H 0.0000 0.0000 'International Tables Vol C tables 4.2.6.8 and 6.1.1.1'
O 0.0516 0.0335 'International Tables Vol C tables 4.2.6.8 and 6.1.1.1'
Zr -0.1709 2.2794 'International Tables Vol C tables 4.2.6.8 and 6.1.1.1'

loop_
_geom_bond_atom_site_label_1
_geom_bond_atom_site_label_2
_geom_bond_site_symmetry_2
_geom_bond_distance
C1 C2 . 1.5551
C1 O2 . 1.304
C1 O3 . 1.2552
C2 C3 . 1.3998
C2 C7 . 1.4396
C3 C4 . 1.4209
C3 H3 . 0.9833
C4 C5 . 1.4388
C4 H4 . 0.9593
C5 C6 . 1.3982
C5 C8 . 1.5624
C6 C7 . 1.4245
C6 H6 . 0.9839
C7 H7 . 0.9583
C8 C9 . 1.5637
C8 C9 15_555 1.5543
C9 H9a . 0.9748
C9 H9b . 0.9756
C10 H10a . 0.9755
C10 H10a 2_655 0.9755
H6 Zr17 . 1.9144
O1a O1b . 0.6609
O1a Zr1 . 2.0878
O1a Zr2 3_555 2.1297
Zr11 Zr12 . 1.7891
Zr11 Zr12 2_655 1.7891
Zr11 Zr17 . 3.1738
Zr11 Zr17 5_655 3.1738

loop_
_geom_hbond_atom_site_label_D
_geom_hbond_atom_site_label_H
_geom_hbond_atom_site_label_A
_geom_hbond_distance_DH
_geom_hbond_distance_HA
_geom_hbond_distance_DA
_geom_hbond_angle_DHA
C6 H6 C10 0.98 2.32 2.7669 106.74
C6 H6 Zr17 0.98 1.91 2.8014 148.57
C7 H7 O3 0.96 2.47 2.7930 99.54
